data_7114546
loop_
_publ_author_name
'Scholz, Stefan'
'Green, Jennifer C.'
'Lerner, Hans-Wolfram'
'Bolte, Michael'
'Wagner, Matthias'

_publ_section_title
;
 A novel multidecker sandwich complex from the reaction of ferrocene with
 GaCl3
;
_journal_issue 1
_journal_name_full 'Chemical Communications'
_journal_page_first 36
_journal_paper_doi 10.1039/b108515h
_journal_year 2002
_chemical_formula_sum 'C10 H10 Cl4 Fe Ga2'
_chemical_formula_weight 467.27
_space_group_IT_number 14
_symmetry_cell_setting monoclinic
_symmetry_space_group_name_Hall '-P 2yn'
_symmetry_space_group_name_H-M 'P 1 21/n 1'
_atom_sites_solution_hydrogens geom
_atom_sites_solution_primary direct
_atom_sites_solution_secondary difmap
_audit_creation_method SHELXL-97
_cell_angle_alpha 90.00
_cell_angle_beta 113.243(1)
_cell_angle_gamma 90.00
_cell_formula_units_Z 4
_cell_length_a 10.5689(1)
_cell_length_b 14.5558(1)
_cell_length_c 10.7524(1)
_cell_measurement_reflns_used 8192
_cell_measurement_temperature 173(2)
_cell_measurement_theta_max 25
_cell_measurement_theta_min 1
_cell_volume 1519.89(3)
_computing_cell_refinement 'Siemens SMART'
_computing_data_collection 'Siemens SMART'
_computing_data_reduction 'Siemens SAINT'
_computing_molecular_graphics 'XP (Siemens XTL-Plus)'
_computing_structure_refinement 'SHELXL-97 (Sheldrick, 1997)'
_computing_structure_solution 'SHELXS-97 (Sheldrick, 1990)'
_diffrn_ambient_temperature 173(2)
_diffrn_measured_fraction_theta_full 0.998
_diffrn_measured_fraction_theta_max 0.998
_diffrn_measurement_device_type 'Siemens CCD three-circle diffractometer'
_diffrn_measurement_method \w
_diffrn_radiation_monochromator graphite
_diffrn_radiation_source 'fine-focus sealed tube'
_diffrn_radiation_type MoK\a
_diffrn_radiation_wavelength 0.71073
_diffrn_reflns_av_R_equivalents 0.0477
_diffrn_reflns_av_sigmaI/netI 0.0262
_diffrn_reflns_limit_h_max 13
_diffrn_reflns_limit_h_min -13
_diffrn_reflns_limit_k_max 18
_diffrn_reflns_limit_k_min -19
_diffrn_reflns_limit_l_max 13
_diffrn_reflns_limit_l_min -14
_diffrn_reflns_number 31849
_diffrn_reflns_theta_full 27.88
_diffrn_reflns_theta_max 27.88
_diffrn_reflns_theta_min 2.29
_diffrn_standards_decay_% 0
_diffrn_standards_interval_time 1200
_diffrn_standards_number 360
_exptl_absorpt_coefficient_mu 5.138
_exptl_absorpt_correction_T_max 0.6840
_exptl_absorpt_correction_T_min 0.2058
_exptl_absorpt_correction_type empirical
_exptl_absorpt_process_details 'SADABS (Sheldrick, 1996)'
_exptl_crystal_colour red
_exptl_crystal_density_diffrn 2.042
_exptl_crystal_density_method 'not measured'
_exptl_crystal_description plate
_exptl_crystal_F_000 904
_exptl_crystal_size_max 0.45
_exptl_crystal_size_mid 0.32
_exptl_crystal_size_min 0.08
_refine_diff_density_max 0.343
_refine_diff_density_min -0.490
_refine_diff_density_rms 0.083
_refine_ls_extinction_method none
_refine_ls_goodness_of_fit_ref 1.116
_refine_ls_hydrogen_treatment mixed
_refine_ls_matrix_type full
_refine_ls_number_parameters 154
_refine_ls_number_reflns 3612
_refine_ls_number_restraints 0
_refine_ls_restrained_S_all 1.116
_refine_ls_R_factor_all 0.0389
_refine_ls_R_factor_gt 0.0268
_refine_ls_shift/su_max 0.001
_refine_ls_shift/su_mean 0.000
_refine_ls_structure_factor_coef Fsqd
_refine_ls_weighting_details 'calc w=1/[\s^2^(Fo^2^)+(0.0193P)^2^+1.1909P] where P=(Fo^2^+2Fc^2^)/3'
_refine_ls_weighting_scheme calc
_refine_ls_wR_factor_gt 0.0540
_refine_ls_wR_factor_ref 0.0575
_reflns_number_gt 3030
_reflns_number_total 3612
_reflns_threshold_expression I>2sigma(I)
_cod_data_source_file b108515h.txt
_cod_data_source_block wa22
_cod_depositor_comments
;
The following automatic conversions were performed:
'_atom_site_symetry_multiplicity' tag replaced with
'_atom_site_symmetry_multiplicity'.

Automatic conversion script
Id: cif_correct_tags 1440 2010-10-19 06:21:57Z saulius 

The following automatic conversions were performed:

'_symmetry_cell_setting' value 'Monoclinic' changed to 'monoclinic'
according to
/usr/data/users/saulius/automatic-downloads/retrospective/RSC/lib/dictionaries/cif_core.dic
dictionary named 'cif_core.dic' version 2.4.2 from
2011-04-26.

'_exptl_absorpt_correction_type' value 'Empirical'
changed to 'empirical' according to
/usr/data/users/saulius/automatic-downloads/retrospective/RSC/lib/dictionaries/cif_core.dic
dictionary named 'cif_core.dic' version 2.4.2 from 2011-04-26.

Automatic conversion script
Id: cif_fix_values 2281 2013-09-26 08:29:07Z andrius 
;
_cod_original_cell_volume 1519.89(2)
_cod_original_sg_symbol_H-M 'P 21/n'
_cod_database_code 7114546

loop_
_symmetry_equiv_pos_as_xyz
'x, y, z'
'-x+1/2, y+1/2, -z+1/2'
'-x, -y, -z'
'x-1/2, -y-1/2, z-1/2'

loop_
_atom_site_label
_atom_site_type_symbol
_atom_site_fract_x
_atom_site_fract_y
_atom_site_fract_z
_atom_site_U_iso_or_equiv
_atom_site_adp_type
_atom_site_occupancy
_atom_site_symmetry_multiplicity
_atom_site_calc_flag
_atom_site_refinement_flags
Ga1 Ga 0.63412(3) 0.200636(19) 0.71913(3) 0.02419(8) Uani 1 1 d .
Cl1 Cl 0.58202(8) 0.25831(6) 0.87770(8) 0.04341(19) Uani 1 1 d .
Cl2 Cl 0.77005(8) 0.08327(5) 0.79317(8) 0.04272(19) Uani 1 1 d .
Cl3 Cl 0.74354(8) 0.30363(5) 0.64882(8) 0.03961(18) Uani 1 1 d .
Cl4 Cl 0.44727(7) 0.16432(5) 0.54605(7) 0.03860(17) Uani 1 1 d .
Ga2 Ga 0.54380(3) 0.27948(2) 0.34299(3) 0.03571(9) Uani 1 1 d .
Fe1 Fe 0.74822(3) 0.53539(2) 0.24381(3) 0.01945(8) Uani 1 1 d .
C1 C 0.7773(3) 0.67383(16) 0.2642(3) 0.0273(6) Uani 1 1 d .
H1 H 0.7355 0.7145 0.3059 0.033 Uiso 1 1 calc R
C2 C 0.7238(3) 0.64876(17) 0.1240(3) 0.0277(6) Uani 1 1 d .
H2 H 0.6402 0.6701 0.0559 0.033 Uiso 1 1 calc R
C3 C 0.8184(3) 0.58588(17) 0.1045(3) 0.0294(6) Uani 1 1 d .
H3 H 0.8083 0.5579 0.0213 0.035 Uiso 1 1 calc R
C4 C 0.9299(3) 0.57264(18) 0.2308(3) 0.0302(6) Uani 1 1 d .
H4 H 1.0077 0.5346 0.2467 0.036 Uiso 1 1 calc R
C5 C 0.9051(3) 0.62634(17) 0.3300(3) 0.0296(6) Uani 1 1 d .
H5 H 0.9634 0.6299 0.4234 0.035 Uiso 1 1 calc R
C11 C 0.6086(3) 0.50303(18) 0.3254(3) 0.0306(6) Uani 1 1 d .
H11 H 0.5633 0.5449 0.3620 0.037 Uiso 1 1 calc R
C12 C 0.5597(3) 0.47349(17) 0.1883(3) 0.0300(6) Uani 1 1 d .
H12 H 0.4763 0.4922 0.1173 0.036 Uiso 1 1 calc R
C13 C 0.6576(3) 0.41106(17) 0.1763(3) 0.0289(6) Uani 1 1 d .
H13 H 0.6509 0.3805 0.0959 0.035 Uiso 1 1 calc R
C14 C 0.7676(3) 0.40231(17) 0.3061(3) 0.0293(6) Uani 1 1 d .
H14 H 0.8473 0.3652 0.3274 0.035 Uiso 1 1 calc R
C15 C 0.7364(3) 0.45929(17) 0.3982(3) 0.0310(6) Uani 1 1 d .
H15 H 0.7916 0.4666 0.4919 0.037 Uiso 1 1 calc R

loop_
_atom_site_aniso_label
_atom_site_aniso_U_11
_atom_site_aniso_U_22
_atom_site_aniso_U_33
_atom_site_aniso_U_23
_atom_site_aniso_U_13
_atom_site_aniso_U_12
Ga1 0.02159(14) 0.02874(15) 0.02324(15) 0.00224(11) 0.00990(12) -0.00055(11)
Cl1 0.0375(4) 0.0611(5) 0.0359(4) -0.0163(3) 0.0189(3) -0.0049(3)
Cl2 0.0380(4) 0.0381(4) 0.0548(5) 0.0159(3) 0.0212(4) 0.0111(3)
Cl3 0.0377(4) 0.0425(4) 0.0346(4) 0.0100(3) 0.0100(3) -0.0138(3)
Cl4 0.0279(4) 0.0550(4) 0.0298(4) -0.0042(3) 0.0080(3) -0.0103(3)
Ga2 0.03294(18) 0.04051(19) 0.03358(19) 0.00243(14) 0.01300(14) 0.00433(14)
Fe1 0.02217(18) 0.01581(16) 0.02017(18) -0.00013(13) 0.00815(15) -0.00068(13)
C1 0.0318(14) 0.0167(11) 0.0358(15) -0.0008(10) 0.0158(12) -0.0044(10)
C2 0.0270(13) 0.0233(12) 0.0310(15) 0.0076(11) 0.0096(12) -0.0021(10)
C3 0.0368(15) 0.0277(13) 0.0307(15) -0.0019(11) 0.0206(13) -0.0074(11)
C4 0.0248(14) 0.0267(13) 0.0406(16) -0.0005(12) 0.0146(12) -0.0012(11)
C5 0.0265(14) 0.0274(13) 0.0306(15) -0.0018(11) 0.0068(12) -0.0057(11)
C11 0.0385(15) 0.0253(13) 0.0367(16) 0.0020(12) 0.0242(13) -0.0016(11)
C12 0.0258(14) 0.0268(13) 0.0341(15) 0.0050(11) 0.0083(12) -0.0053(11)
C13 0.0383(16) 0.0204(12) 0.0276(14) -0.0038(10) 0.0128(12) -0.0095(11)
C14 0.0343(15) 0.0185(12) 0.0323(15) 0.0039(10) 0.0102(12) 0.0000(10)
C15 0.0434(17) 0.0267(13) 0.0219(14) 0.0020(11) 0.0119(12) -0.0060(12)

loop_
_atom_type_symbol
_atom_type_description
_atom_type_scat_dispersion_real
_atom_type_scat_dispersion_imag
_atom_type_scat_source
C C 0.0033 0.0016 'International Tables Vol C Tables 4.2.6.8 and 6.1.1.4'
H H 0.0000 0.0000 'International Tables Vol C Tables 4.2.6.8 and 6.1.1.4'
Cl Cl 0.1484 0.1585 'International Tables Vol C Tables 4.2.6.8 and 6.1.1.4'
Fe Fe 0.3463 0.8444 'International Tables Vol C Tables 4.2.6.8 and 6.1.1.4'
Ga Ga 0.2307 1.6083 'International Tables Vol C Tables 4.2.6.8 and 6.1.1.4'

loop_
_geom_angle_atom_site_label_1
_geom_angle_atom_site_label_2
_geom_angle_atom_site_label_3
_geom_angle
Cl1 Ga1 Cl2 110.77(3)
Cl1 Ga1 Cl4 109.97(3)
Cl2 Ga1 Cl4 111.60(3)
Cl1 Ga1 Cl3 109.81(3)
Cl2 Ga1 Cl3 107.49(3)
Cl4 Ga1 Cl3 107.10(3)
C14 Fe1 C1 156.30(11)
C14 Fe1 C5 120.75(11)
C1 Fe1 C5 41.16(10)
C14 Fe1 C15 41.00(10)
C1 Fe1 C15 120.30(11)
C5 Fe1 C15 106.44(11)
C14 Fe1 C13 40.97(11)
C1 Fe1 C13 160.80(11)
C5 Fe1 C13 157.10(11)
C15 Fe1 C13 68.73(11)
C14 Fe1 C2 161.25(11)
C1 Fe1 C2 41.08(10)
C5 Fe1 C2 68.91(11)
C15 Fe1 C2 156.51(11)
C13 Fe1 C2 124.46(11)
C14 Fe1 C11 68.63(11)
C1 Fe1 C11 106.56(11)
C5 Fe1 C11 123.35(11)
C15 Fe1 C11 40.57(11)
C13 Fe1 C11 68.41(11)
C2 Fe1 C11 121.47(11)
C14 Fe1 C12 68.72(11)
C1 Fe1 C12 123.65(11)
C5 Fe1 C12 160.36(11)
C15 Fe1 C12 68.51(11)
C13 Fe1 C12 40.63(10)
C2 Fe1 C12 107.72(10)
C11 Fe1 C12 40.64(11)
C14 Fe1 C3 124.28(11)
C1 Fe1 C3 69.00(10)
C5 Fe1 C3 68.60(11)
C15 Fe1 C3 160.77(12)
C13 Fe1 C3 108.19(11)
C2 Fe1 C3 40.87(10)
C11 Fe1 C3 157.61(11)
C12 Fe1 C3 122.34(11)
C14 Fe1 C4 107.39(11)
C1 Fe1 C4 68.94(10)
C5 Fe1 C4 40.85(10)
C15 Fe1 C4 123.94(11)
C13 Fe1 C4 122.02(11)
C2 Fe1 C4 68.47(11)
C11 Fe1 C4 160.39(11)
C12 Fe1 C4 157.60(11)
C3 Fe1 C4 40.36(11)
C5 C1 C2 107.5(2)
C5 C1 Fe1 69.41(14)
C2 C1 Fe1 69.81(14)
C5 C1 H1 126.3
C2 C1 H1 126.3
Fe1 C1 H1 126.1
C3 C2 C1 108.0(2)
C3 C2 Fe1 69.78(14)
C1 C2 Fe1 69.11(14)
C3 C2 H2 126.0
C1 C2 H2 126.0
Fe1 C2 H2 126.7
C4 C3 C2 108.2(2)
C4 C3 Fe1 69.83(15)
C2 C3 Fe1 69.35(14)
C4 C3 H3 125.9
C2 C3 H3 125.9
Fe1 C3 H3 126.5
C3 C4 C5 108.3(2)
C3 C4 Fe1 69.81(14)
C5 C4 Fe1 68.98(15)
C3 C4 H4 125.9
C5 C4 H4 125.9
Fe1 C4 H4 126.9
C4 C5 C1 108.1(2)
C4 C5 Fe1 70.16(15)
C1 C5 Fe1 69.43(14)
C4 C5 H5 125.9
C1 C5 H5 125.9
Fe1 C5 H5 126.0
C15 C11 C12 108.3(2)
C15 C11 Fe1 69.44(15)
C12 C11 Fe1 69.75(15)
C15 C11 H11 125.9
C12 C11 H11 125.9
Fe1 C11 H11 126.5
C13 C12 C11 107.9(2)
C13 C12 Fe1 69.41(14)
C11 C12 Fe1 69.61(15)
C13 C12 H12 126.0
C11 C12 H12 126.0
Fe1 C12 H12 126.5
C12 C13 C14 108.1(2)
C12 C13 Fe1 69.96(14)
C14 C13 Fe1 69.18(14)
C12 C13 H13 126.0
C14 C13 H13 126.0
Fe1 C13 H13 126.5
C13 C14 C15 107.8(2)
C13 C14 Fe1 69.85(14)
C15 C14 Fe1 69.77(14)
C13 C14 H14 126.1
C15 C14 H14 126.1
Fe1 C14 H14 125.8
C11 C15 C14 108.0(2)
C11 C15 Fe1 69.99(15)
C14 C15 Fe1 69.23(14)
C11 C15 H15 126.0
C14 C15 H15 126.0
Fe1 C15 H15 126.3

loop_
_geom_bond_atom_site_label_1
_geom_bond_atom_site_label_2
_geom_bond_distance
Ga1 Cl1 2.1578(7)
Ga1 Cl2 2.1710(8)
Ga1 Cl4 2.1776(7)
Ga1 Cl3 2.2014(7)
Fe1 C14 2.033(2)
Fe1 C1 2.037(2)
Fe1 C5 2.037(3)
Fe1 C15 2.040(3)
Fe1 C13 2.042(2)
Fe1 C2 2.046(2)
Fe1 C11 2.048(3)
Fe1 C12 2.050(3)
Fe1 C3 2.052(2)
Fe1 C4 2.053(3)
C1 C5 1.432(4)
C1 C2 1.433(4)
C1 H1 0.9500
C2 C3 1.431(4)
C2 H2 0.9500
C3 C4 1.416(4)
C3 H3 0.9500
C4 C5 1.427(4)
C4 H4 0.9500
C5 H5 0.9500
C11 C15 1.417(4)
C11 C12 1.423(4)
C11 H11 0.9500
C12 C13 1.421(4)
C12 H12 0.9500
C13 C14 1.426(4)
C13 H13 0.9500
C14 C15 1.427(4)
C14 H14 0.9500
C15 H15 0.9500

loop_
_geom_torsion_atom_site_label_1
_geom_torsion_atom_site_label_2
_geom_torsion_atom_site_label_3
_geom_torsion_atom_site_label_4
_geom_torsion
C14 Fe1 C1 C5 47.7(3)
C15 Fe1 C1 C5 80.19(18)
C13 Fe1 C1 C5 -166.2(3)
C2 Fe1 C1 C5 -118.7(2)
C11 Fe1 C1 C5 122.10(17)
C12 Fe1 C1 C5 163.25(16)
C3 Fe1 C1 C5 -81.10(17)
C4 Fe1 C1 C5 -37.71(16)
C14 Fe1 C1 C2 166.4(2)
C5 Fe1 C1 C2 118.7(2)
C15 Fe1 C1 C2 -161.12(15)
C13 Fe1 C1 C2 -47.5(4)
C11 Fe1 C1 C2 -119.20(16)
C12 Fe1 C1 C2 -78.06(18)
C3 Fe1 C1 C2 37.60(15)
C4 Fe1 C1 C2 80.98(16)
C5 C1 C2 C3 0.3(3)
Fe1 C1 C2 C3 -59.16(17)
C5 C1 C2 Fe1 59.43(17)
C14 Fe1 C2 C3 -43.4(4)
C1 Fe1 C2 C3 119.5(2)
C5 Fe1 C2 C3 81.26(17)
C15 Fe1 C2 C3 164.0(3)
C13 Fe1 C2 C3 -77.61(18)
C11 Fe1 C2 C3 -161.68(16)
C12 Fe1 C2 C3 -119.27(16)
C4 Fe1 C2 C3 37.26(15)
C14 Fe1 C2 C1 -162.9(3)
C5 Fe1 C2 C1 -38.23(15)
C15 Fe1 C2 C1 44.5(3)
C13 Fe1 C2 C1 162.90(15)
C11 Fe1 C2 C1 78.83(18)
C12 Fe1 C2 C1 121.24(16)
C3 Fe1 C2 C1 -119.5(2)
C4 Fe1 C2 C1 -82.23(16)
C1 C2 C3 C4 -0.5(3)
Fe1 C2 C3 C4 -59.23(17)
C1 C2 C3 Fe1 58.74(17)
C14 Fe1 C3 C4 -75.92(18)
C1 Fe1 C3 C4 81.80(16)
C5 Fe1 C3 C4 37.50(15)
C15 Fe1 C3 C4 -40.9(4)
C13 Fe1 C3 C4 -118.37(16)
C2 Fe1 C3 C4 119.6(2)
C11 Fe1 C3 C4 164.3(3)
C12 Fe1 C3 C4 -160.85(15)
C14 Fe1 C3 C2 164.50(15)
C1 Fe1 C3 C2 -37.78(15)
C5 Fe1 C3 C2 -82.08(16)
C15 Fe1 C3 C2 -160.5(3)
C13 Fe1 C3 C2 122.05(16)
C11 Fe1 C3 C2 44.7(3)
C12 Fe1 C3 C2 79.57(18)
C4 Fe1 C3 C2 -119.6(2)
C2 C3 C4 C5 0.5(3)
Fe1 C3 C4 C5 -58.41(18)
C2 C3 C4 Fe1 58.93(17)
C14 Fe1 C4 C3 122.87(16)
C1 Fe1 C4 C3 -81.96(16)
C5 Fe1 C4 C3 -119.9(2)
C15 Fe1 C4 C3 164.93(15)
C13 Fe1 C4 C3 80.37(18)
C2 Fe1 C4 C3 -37.71(15)
C11 Fe1 C4 C3 -162.1(3)
C12 Fe1 C4 C3 46.6(3)
C14 Fe1 C4 C5 -117.19(16)
C1 Fe1 C4 C5 37.99(16)
C15 Fe1 C4 C5 -75.13(19)
C13 Fe1 C4 C5 -159.69(15)
C2 Fe1 C4 C5 82.23(17)
C11 Fe1 C4 C5 -42.2(4)
C12 Fe1 C4 C5 166.6(2)
C3 Fe1 C4 C5 119.9(2)
C3 C4 C5 C1 -0.4(3)
Fe1 C4 C5 C1 -59.27(17)
C3 C4 C5 Fe1 58.92(18)
C2 C1 C5 C4 0.1(3)
Fe1 C1 C5 C4 59.73(17)
C2 C1 C5 Fe1 -59.68(17)
C14 Fe1 C5 C4 81.01(18)
C1 Fe1 C5 C4 -119.2(2)
C15 Fe1 C5 C4 123.28(17)
C13 Fe1 C5 C4 49.1(3)
C2 Fe1 C5 C4 -81.06(17)
C11 Fe1 C5 C4 164.35(16)
C12 Fe1 C5 C4 -164.8(3)
C3 Fe1 C5 C4 -37.07(16)
C14 Fe1 C5 C1 -159.77(15)
C15 Fe1 C5 C1 -117.50(16)
C13 Fe1 C5 C1 168.4(2)
C2 Fe1 C5 C1 38.16(15)
C11 Fe1 C5 C1 -76.43(19)
C12 Fe1 C5 C1 -45.5(4)
C3 Fe1 C5 C1 82.16(17)
C4 Fe1 C5 C1 119.2(2)
C14 Fe1 C11 C15 37.91(15)
C1 Fe1 C11 C15 -117.53(16)
C5 Fe1 C11 C15 -75.65(18)
C13 Fe1 C11 C15 82.09(17)
C2 Fe1 C11 C15 -159.79(15)
C12 Fe1 C11 C15 119.7(2)
C3 Fe1 C11 C15 167.5(2)
C4 Fe1 C11 C15 -43.9(4)
C14 Fe1 C11 C12 -81.81(16)
C1 Fe1 C11 C12 122.76(16)
C5 Fe1 C11 C12 164.63(15)
C15 Fe1 C11 C12 -119.7(2)
C13 Fe1 C11 C12 -37.62(15)
C2 Fe1 C11 C12 80.50(18)
C3 Fe1 C11 C12 47.8(3)
C4 Fe1 C11 C12 -163.6(3)
C15 C11 C12 C13 0.1(3)
Fe1 C11 C12 C13 59.04(17)
C15 C11 C12 Fe1 -58.92(18)
C14 Fe1 C12 C13 -37.78(16)
C1 Fe1 C12 C13 165.12(15)
C5 Fe1 C12 C13 -160.5(3)
C15 Fe1 C12 C13 -81.97(17)
C2 Fe1 C12 C13 122.67(16)
C11 Fe1 C12 C13 -119.3(2)
C3 Fe1 C12 C13 80.17(18)
C4 Fe1 C12 C13 46.3(3)
C14 Fe1 C12 C11 81.56(17)
C1 Fe1 C12 C11 -75.53(18)
C5 Fe1 C12 C11 -41.2(4)
C15 Fe1 C12 C11 37.38(15)
C13 Fe1 C12 C11 119.3(2)
C2 Fe1 C12 C11 -117.98(16)
C3 Fe1 C12 C11 -160.48(15)
C4 Fe1 C12 C11 165.6(3)
C11 C12 C13 C14 -0.3(3)
Fe1 C12 C13 C14 58.86(17)
C11 C12 C13 Fe1 -59.17(17)
C14 Fe1 C13 C12 119.5(2)
C1 Fe1 C13 C12 -40.5(4)
C5 Fe1 C13 C12 163.3(3)
C15 Fe1 C13 C12 81.37(17)
C2 Fe1 C13 C12 -76.53(19)
C11 Fe1 C13 C12 37.64(16)
C3 Fe1 C13 C12 -118.81(17)
C4 Fe1 C13 C12 -161.04(16)
C1 Fe1 C13 C14 -160.0(3)
C5 Fe1 C13 C14 43.8(3)
C15 Fe1 C13 C14 -38.10(16)
C2 Fe1 C13 C14 164.00(15)
C11 Fe1 C13 C14 -81.83(17)
C12 Fe1 C13 C14 -119.5(2)
C3 Fe1 C13 C14 121.72(16)
C4 Fe1 C13 C14 79.49(18)
C12 C13 C14 C15 0.4(3)
Fe1 C13 C14 C15 59.72(17)
C12 C13 C14 Fe1 -59.35(17)
C1 Fe1 C14 C13 163.8(2)
C5 Fe1 C14 C13 -161.73(15)
C15 Fe1 C14 C13 118.8(2)
C2 Fe1 C14 C13 -45.0(4)
C11 Fe1 C14 C13 81.26(17)
C12 Fe1 C14 C13 37.47(16)
C3 Fe1 C14 C13 -77.95(19)
C4 Fe1 C14 C13 -119.12(16)
C1 Fe1 C14 C15 45.0(3)
C5 Fe1 C14 C15 79.49(19)
C13 Fe1 C14 C15 -118.8(2)
C2 Fe1 C14 C15 -163.8(3)
C11 Fe1 C14 C15 -37.52(16)
C12 Fe1 C14 C15 -81.30(18)
C3 Fe1 C14 C15 163.27(16)
C4 Fe1 C14 C15 122.10(17)
C12 C11 C15 C14 0.1(3)
Fe1 C11 C15 C14 -59.01(17)
C12 C11 C15 Fe1 59.11(17)
C13 C14 C15 C11 -0.3(3)
Fe1 C14 C15 C11 59.48(18)
C13 C14 C15 Fe1 -59.77(17)
C14 Fe1 C15 C11 -119.3(2)
C1 Fe1 C15 C11 79.92(18)
C5 Fe1 C15 C11 122.46(16)
C13 Fe1 C15 C11 -81.23(17)
C2 Fe1 C15 C11 47.7(3)
C12 Fe1 C15 C11 -37.44(16)
C3 Fe1 C15 C11 -165.5(3)
C4 Fe1 C15 C11 163.70(15)
C1 Fe1 C15 C14 -160.78(15)
C5 Fe1 C15 C14 -118.24(16)
C13 Fe1 C15 C14 38.07(16)
C2 Fe1 C15 C14 167.0(2)
C11 Fe1 C15 C14 119.3(2)
C12 Fe1 C15 C14 81.86(17)
C3 Fe1 C15 C14 -46.2(4)
C4 Fe1 C15 C14 -77.00(19)
